data_2005290
loop_
_publ_author_name
'Ellena, J.'
'Punte, G.'
'Rivero, B. E.'

_publ_section_title
;
 4-Methyl-2-nitroaniline
;
_journal_issue 8
_journal_name_full 'Acta Crystallographica Section C'
_journal_page_first 2074
_journal_page_last 2076
_journal_paper_doi 10.1107/S0108270195016234
_journal_volume 52
_journal_year 1996
_chemical_formula_sum 'C7 H8 N2 O2'
_chemical_formula_weight 152.15
_chemical_name_systematic
;
2-Nitro-4-methylaniline
;
_space_group_IT_number 15
_symmetry_cell_setting monoclinic
_symmetry_space_group_name_Hall '-C 2yc'
_symmetry_space_group_name_H-M 'C 1 2/c 1'
_audit_creation_method SHELXL
_cell_angle_alpha 90
_cell_angle_beta 103.84(3)
_cell_angle_gamma 90
_cell_formula_units_Z 8
_cell_length_a 13.401(4)
_cell_length_b 9.103(2)
_cell_length_c 12.375(8)
_cell_measurement_reflns_used 16
_cell_measurement_temperature 293(2)
_cell_measurement_theta_max 18.5
_cell_measurement_theta_min 9
_cell_volume 1465.8(11)
_computing_cell_refinement CAD-4
_computing_data_collection 'CAD-4 (Enraf-Nonius, 1993)'
_computing_data_reduction 'MolEN (Fair, 1990)'
_computing_molecular_graphics 'PLUTON (Speck, 1990)'
_computing_publication_material SHELXL93
_computing_structure_refinement 'SHELXL93 (Sheldrick, 1993)'
_computing_structure_solution 'SHELXS86 (Sheldrick, 1985)'
_diffrn_ambient_temperature 293(2)
_diffrn_measurement_device CAD-4
_diffrn_measurement_method \q/2\q
_diffrn_radiation_monochromator graphite
_diffrn_radiation_source 'fine-focus sealed tube'
_diffrn_radiation_type 'Mo K\a'
_diffrn_radiation_wavelength 0.71073
_diffrn_reflns_av_R_equivalents 0.0000
_diffrn_reflns_av_sigmaI/netI 0.0246
_diffrn_reflns_limit_h_max 17
_diffrn_reflns_limit_h_min -17
_diffrn_reflns_limit_k_max 12
_diffrn_reflns_limit_k_min 0
_diffrn_reflns_limit_l_max 16
_diffrn_reflns_limit_l_min 0
_diffrn_reflns_number 1428
_diffrn_reflns_theta_max 27.96
_diffrn_reflns_theta_min 2.73
_diffrn_standards_decay_% 3
_diffrn_standards_interval_time 100
_diffrn_standards_number 1
_exptl_absorpt_coefficient_mu 0.104
_exptl_absorpt_correction_type none
_exptl_crystal_colour orange
_exptl_crystal_density_diffrn 1.379
_exptl_crystal_description prism
_exptl_crystal_F_000 640
_exptl_crystal_size_max 0.3
_exptl_crystal_size_mid 0.2
_exptl_crystal_size_min 0.12
_refine_diff_density_max 0.145
_refine_diff_density_min -0.152
_refine_ls_extinction_coef 0.00063(8)
_refine_ls_extinction_method 'SHELXL93 (Sheldrick, 1993)'
_refine_ls_goodness_of_fit_all 1.380
_refine_ls_goodness_of_fit_obs 1.458
_refine_ls_hydrogen_treatment 'refall except methyl hydrogens (riding)'
_refine_ls_matrix_type full
_refine_ls_number_constraints 0
_refine_ls_number_parameters 119
_refine_ls_number_reflns 1077
_refine_ls_number_restraints 0
_refine_ls_restrained_S_all 1.346
_refine_ls_restrained_S_obs 1.458
_refine_ls_R_factor_all 0.1097
_refine_ls_R_factor_obs 0.0533
_refine_ls_shift/esd_max 0.007
_refine_ls_shift/esd_mean 0.001
_refine_ls_structure_factor_coef Fsqd
_refine_ls_weighting_details 'w = 1/[\s^2^(Fo^2^)+(0.0000P)^2^+1.2500P] where P=(Fo^2^+2Fc^2^)/3'
_refine_ls_weighting_scheme calc
_refine_ls_wR_factor_all 0.0937
_refine_ls_wR_factor_obs 0.0729
_reflns_number_observed 791
_reflns_number_total 1428
_reflns_observed_criterion >2\s(I)
_cod_data_source_file pa1210.cif
_cod_data_source_block 2n4ma
_cod_depositor_comments
;
The following automatic conversions were performed:
'_symmetry_cell_setting' value 'Monoclinic' changed to 'monoclinic'
according to '/home/saulius/struct/CIF-dictionaries/cif_core.dic'
dictionary named 'cif_core.dic' version 2.4.1 from 2010-06-29.

Automatic conversion script
Id: cif_fix_enum 1527 2010-12-29 10:47:43Z saulius 

The following automatic conversions were performed:

'_symmetry_cell_setting' value 'Monoclinic' changed to 'monoclinic'
according to /home/saulius/struct/CIF-dictionaries/cif_core.dic
dictionary named 'cif_core.dic' version 2.4.1 from 2010-06-29.

Automatic conversion script
Id: cif_fix_values 1715 2011-07-08 13:25:40Z adriana 

The following automatic conversions were performed:

'_refine_ls_weighting_scheme' value 'calc w =
1/[\s^2^(Fo^2^)+(0.0000P)^2^+1.2500P] where P=(Fo^2^+2Fc^2^)/3' was
changed to 'calc'. New tag '_refine_ls_weighting_details' was
created. The value of the new tag was set to 'w =
1/[\s^2^(Fo^2^)+(0.0000P)^2^+1.2500P] where P=(Fo^2^+2Fc^2^)/3'.

Automatic conversion script
Id: cif_fix_values 3143 2015-03-26 13:38:13Z robertas 
;
_cod_original_cell_volume 1465.7(11)
_cod_original_sg_symbol_H-M 'C 2/c'
_cod_database_code 2005290

loop_
_symmetry_equiv_pos_as_xyz
'x, y, z'
'-x, y, -z+1/2'
'x+1/2, y+1/2, z'
'-x+1/2, y+1/2, -z+1/2'
'-x, -y, -z'
'x, -y, z-1/2'
'-x+1/2, -y+1/2, -z'
'x+1/2, -y+1/2, z-1/2'

loop_
_atom_site_aniso_label
_atom_site_aniso_U_11
_atom_site_aniso_U_22
_atom_site_aniso_U_33
_atom_site_aniso_U_12
_atom_site_aniso_U_13
_atom_site_aniso_U_23
O1 0.112(2) 0.103(2) 0.0625(14) 0.015(2) 0.0309(14) 0.0121(14)
O2 0.086(2) 0.069(2) 0.100(2) 0.0003(15) 0.0181(13) 0.0179(14)
N2 0.057(2) 0.066(2) 0.070(2) 0.0025(15) 0.0115(14) 0.0079(15)
N1 0.096(2) 0.079(2) 0.084(2) 0.000(2) 0.020(2) -0.027(2)
C2 0.047(2) 0.055(2) 0.0486(15) -0.0003(14) 0.0126(13) 0.0034(13)
C1 0.050(2) 0.064(2) 0.063(2) 0.004(2) 0.0130(14) -0.011(2)
C6 0.067(2) 0.103(3) 0.056(2) -0.001(2) 0.020(2) -0.006(2)
C5 0.062(2) 0.094(3) 0.071(2) -0.004(2) 0.021(2) 0.024(2)
C4 0.051(2) 0.060(2) 0.081(2) 0.000(2) 0.015(2) 0.009(2)
C3 0.054(2) 0.060(2) 0.056(2) -0.002(2) 0.0114(15) -0.0044(15)
C7 0.088(3) 0.060(2) 0.139(4) 0.002(2) 0.023(3) 0.014(2)

loop_
_atom_site_label
_atom_site_occupancy
_atom_site_fract_x
_atom_site_fract_y
_atom_site_fract_z
_atom_site_U_iso_or_equiv
_atom_site_thermal_displace_type
_atom_site_calc_flag
_atom_site_refinement_flags
_atom_site_type_symbol
O1 1 .1015(2) .1897(3) 1.1253(2) .0910(8) Uani d . O
O2 1 .1164(2) -.0065(3) 1.0340(2) .0855(8) Uani d . O
N2 1 .1118(2) .1286(3) 1.0397(2) .0651(7) Uani d . N
N1 1 .1303(3) .0084(4) .8276(3) .087(1) Uani d . N
C2 1 .1190(2) .2184(3) .9467(2) .0498(7) Uani d . C
C1 1 .1270(2) .1545(3) .8469(2) .0593(8) Uani d . C
C6 1 .1358(3) .2548(5) .7637(3) .075(1) Uani d . C
C5 1 .1361(3) .4010(5) .7782(3) .075(1) Uani d . C
C4 1 .1275(2) .4630(3) .8797(3) .0645(9) Uani d . C
C3 1 .1183(2) .3694(3) .9615(2) .0569(8) Uani d . C
C7 1 .1301(3) .6265(4) .8942(3) .096(1) Uani d . C
H71 1 .1933(3) .6781(4) .8797(3) .19(1) Uiso d R H
H72 1 .1227(3) .6530(4) .9670(3) .19(1) Uiso d R H
H73 1 .0690(3) .6833(4) .8600(3) .19(1) Uiso d R H
H5 1 .147(2) .475(4) .721(3) .097(6) Uiso d . H
H11 1 .122(3) -.058(5) .886(3) .14(1) Uiso d . H
H3 1 .114(2) .402(3) 1.034(3) .097(6) Uiso d . H
H12 1 .121(3) -.015(5) .761(3) .14(1) Uiso d . H
H6 1 .136(2) .210(4) .697(3) .097(6) Uiso d . H

loop_
_atom_type_symbol
_atom_type_description
_atom_type_scat_dispersion_real
_atom_type_scat_dispersion_imag
_atom_type_scat_source
O O .0106 .0060 'International Tables Vol C Tables 4.2.6.8 and 6.1.1.4'
N N .0061 .0033 'International Tables Vol C Tables 4.2.6.8 and 6.1.1.4'
C C .0033 .0016 'International Tables Vol C Tables 4.2.6.8 and 6.1.1.4'
H H .0000 .0000 'International Tables Vol C Tables 4.2.6.8 and 6.1.1.4'

loop_
_geom_angle_atom_site_label_1
_geom_angle_atom_site_label_2
_geom_angle_atom_site_label_3
_geom_angle
_geom_angle_publ_flag
O1 N2 O2 121.1(3) yes
O1 N2 C2 118.4(3) yes
O2 N2 C2 120.5(3) yes
C1 N1 H11 118.(3) no
C1 N1 H12 115.(3) no
H11 N1 H12 125.(4) no
C3 C2 C1 122.4(3) yes
C3 C2 N2 117.1(3) yes
C1 C2 N2 120.6(3) yes
N1 C1 C2 125.4(3) yes
N1 C1 C6 119.9(3) yes
C2 C1 C6 114.7(3) yes
C5 C6 C1 123.0(3) yes
C5 C6 H6 124.(2) no
C1 C6 H6 113.(2) no
C6 C5 C4 121.3(3) yes
C6 C5 H5 124.1(18) no
C4 C5 H5 114.5(18) no
C3 C4 C5 117.2(3) yes
C3 C4 C7 122.7(3) yes
C5 C4 C7 120.1(3) yes
C4 C3 C2 121.4(3) yes
C4 C3 H3 122.9(19) no
C2 C3 H3 115.6(19) no
C4 C7 H71 115.6(2) no
C4 C7 H72 111.0(2) no
H71 C7 H72 109.0 no
C4 C7 H73 118.8(2) no
H71 C7 H73 108.9 no
H72 C7 H73 90.6 no

loop_
_geom_bond_atom_site_label_1
_geom_bond_atom_site_label_2
_geom_bond_distance
_geom_bond_publ_flag
O1 N2 1.232(3) yes
O2 N2 1.235(3) yes
N2 C2 1.434(3) yes
N1 C1 1.354(4) yes
N1 H11 0.97(4) no
N1 H12 0.83(4) no
C2 C3 1.387(4) yes
C2 C1 1.392(4) yes
C1 C6 1.401(4) yes
C6 C5 1.343(5) yes
C6 H6 0.92(3) no
C5 C4 1.406(4) yes
C5 H5 1.02(3) no
C4 C3 1.351(4) yes
C4 C7 1.498(4) yes
C3 H3 0.97(3) no
C7 H71 1.02 no
C7 H72 0.96 no
C7 H73 0.98 no

loop_
_geom_torsion_atom_site_label_1
_geom_torsion_atom_site_label_2
_geom_torsion_atom_site_label_3
_geom_torsion_atom_site_label_4
_geom_torsion
_geom_torsion_publ_flag
O1 N2 C2 C3 2.8(4) no
O2 N2 C2 C3 -176.8(3) no
O1 N2 C2 C1 -177.7(3) no
O2 N2 C2 C1 2.7(4) no
C3 C2 C1 N1 178.5(3) no
N2 C2 C1 N1 -0.9(5) no
C3 C2 C1 C6 0.8(4) no
N2 C2 C1 C6 -178.6(3) no
N1 C1 C6 C5 -178.1(4) no
C2 C1 C6 C5 -0.3(5) no
C1 C6 C5 C4 0.1(6) no
C6 C5 C4 C3 -0.5(5) no
C6 C5 C4 C7 178.8(4) no
C5 C4 C3 C2 1.1(5) no
C7 C4 C3 C2 -178.2(3) no
C1 C2 C3 C4 -1.3(5) no
N2 C2 C3 C4 178.2(3) no

loop_
_cod_related_entry_id
_cod_related_entry_database
_cod_related_entry_code
1 ChemSpider 6712
